data_4345604
loop_
_publ_author_name
'Lin, Li-Rong'
'Tang, Hui-Hui'
'Wang, Yun-Guang'
'Wang, Xuan'
'Fang, Xue-Ming'
'Ma, Li-Hua'

_publ_section_title
;
 Functionalized Lanthanide(III) Complexes Constructed from Azobenzene
 Derivative and \b-Diketone Ligands: Luminescent, Magnetic, and Reversible
 Trans-to-Cis Photoisomerization Properties.
;
_journal_issue 7
_journal_name_full 'Inorganic chemistry'
_journal_page_first 3889
_journal_page_last 3900
_journal_paper_doi 10.1021/acs.inorgchem.6b02819
_journal_volume 56
_journal_year 2017
_chemical_formula_moiety 'C47 H34 F9 La N6 O7'
_chemical_formula_sum 'C47 H34 F9 La N6 O7'
_chemical_formula_weight 1104.71
_space_group_crystal_system monoclinic
_space_group_IT_number 14
_space_group_name_Hall '-P 2ybc'
_space_group_name_H-M_alt 'P 1 21/c 1'
_symmetry_space_group_name_Hall '-P 2ybc'
_symmetry_space_group_name_H-M 'P 1 21/c 1'
_atom_sites_solution_hydrogens mixed
_audit_creation_method SHELXL-2014/7
_cell_angle_alpha 90
_cell_angle_beta 101.521(3)
_cell_angle_gamma 90
_cell_formula_units_Z 4
_cell_length_a 24.515(5)
_cell_length_b 9.8624(19)
_cell_length_c 19.371(4)
_cell_measurement_reflns_used 9286
_cell_measurement_temperature 203(2)
_cell_measurement_theta_max 28.47
_cell_measurement_theta_min 2.23
_cell_volume 4589.1(16)
_computing_cell_refinement 'SAINT (Bruker, 1999)'
_computing_data_collection 'SMART (Bruker, 1999)'
_computing_data_reduction 'SAINT (Bruker, 1999)'
_computing_molecular_graphics 'SHELXTL (Sheldrick, 2014)'
_computing_publication_material 'SHELXTL (Sheldrick, 2014)'
_computing_structure_refinement 'SHELXL-2014/7 (Sheldrick, 2014)'
_computing_structure_solution 'SHELXS-2014/5 (Sheldrick, 2014)'
_diffrn_ambient_temperature 203(2)
_diffrn_detector_area_resol_mean 0.811
_diffrn_measured_fraction_theta_full 0.998
_diffrn_measured_fraction_theta_max 0.997
_diffrn_measurement_device_type 'multiwire proportional'
_diffrn_measurement_method 'phi and omega scans'
_diffrn_radiation_type MoK\a
_diffrn_radiation_wavelength 0.71073
_diffrn_reflns_av_R_equivalents 0.0653
_diffrn_reflns_av_unetI/netI 0.0556
_diffrn_reflns_Laue_measured_fraction_full 0.998
_diffrn_reflns_Laue_measured_fraction_max 0.997
_diffrn_reflns_limit_h_max 30
_diffrn_reflns_limit_h_min -27
_diffrn_reflns_limit_k_max 7
_diffrn_reflns_limit_k_min -12
_diffrn_reflns_limit_l_max 23
_diffrn_reflns_limit_l_min -23
_diffrn_reflns_number 24537
_diffrn_reflns_point_group_measured_fraction_full 0.998
_diffrn_reflns_point_group_measured_fraction_max 0.997
_diffrn_reflns_theta_full 25.242
_diffrn_reflns_theta_max 26.000
_diffrn_reflns_theta_min 1.696
_diffrn_source 'fine-focus sealed tube'
_exptl_absorpt_coefficient_mu 1.026
_exptl_absorpt_correction_type multi-scan
_exptl_absorpt_process_details '(SADABS; Sheldrick, 1997)'
_exptl_crystal_colour yellow
_exptl_crystal_density_diffrn 1.599
_exptl_crystal_density_method 'not measured'
_exptl_crystal_description plate
_exptl_crystal_F_000 2208
_exptl_crystal_size_max 0.120
_exptl_crystal_size_mid 0.100
_exptl_crystal_size_min 0.100
_exptl_transmission_factor_max 0.896
_exptl_transmission_factor_min 0.867
_refine_diff_density_max 1.238
_refine_diff_density_min -1.030
_refine_diff_density_rms 0.095
_refine_ls_extinction_method none
_refine_ls_goodness_of_fit_ref 1.144
_refine_ls_hydrogen_treatment constr
_refine_ls_matrix_type full
_refine_ls_number_parameters 631
_refine_ls_number_reflns 8985
_refine_ls_number_restraints 0
_refine_ls_restrained_S_all 1.144
_refine_ls_R_factor_all 0.0725
_refine_ls_R_factor_gt 0.0619
_refine_ls_shift/su_max 0.001
_refine_ls_shift/su_mean 0.000
_refine_ls_structure_factor_coef Fsqd
_refine_ls_weighting_details 'w=1/[\s^2^(Fo^2^)+(0.0364P)^2^+12.0836P] where P=(Fo^2^+2Fc^2^)/3'
_refine_ls_weighting_scheme calc
_refine_ls_wR_factor_gt 0.1299
_refine_ls_wR_factor_ref 0.1357
_reflns_Friedel_coverage 0.000
_reflns_number_gt 7637
_reflns_number_total 8985
_reflns_threshold_expression 'I > 2\s(I)'
_cod_data_source_file ic6b02819_si_002.cif
_cod_data_source_block y
_cod_original_cell_volume 4589.0(15)
_cod_database_code 4345604
_shelx_shelxl_version_number 2014/7
_shelx_space_group_comment
;
The symmetry employed for this shelxl refinement is uniquely 
defined by the following loop, which should always be used 
as a source of symmetry information in preference to 
the above space-group names.
They are only intended as comments.
;
_shelx_estimated_absorpt_t_min 0.887
_shelx_estimated_absorpt_t_max 0.904

loop_
_space_group_symop_operation_xyz
'x, y, z'
'-x, y+1/2, -z+1/2'
'-x, -y, -z'
'x, -y-1/2, z-1/2'

loop_
_atom_site_label
_atom_site_type_symbol
_atom_site_fract_x
_atom_site_fract_y
_atom_site_fract_z
_atom_site_U_iso_or_equiv
_atom_site_adp_type
_atom_site_occupancy
_atom_site_site_symmetry_order
_atom_site_calc_flag
_atom_site_refinement_flags_posn
_atom_site_refinement_flags_adp
La01 La 0.20245(2) 0.74992(3) 0.68187(2) 0.03038(10) Uani 1 1 d . .
O4 O 0.13463(13) 0.6566(3) 0.58121(17) 0.0360(8) Uani 1 1 d . .
O5 O 0.10743(13) 0.8321(4) 0.68320(17) 0.0367(8) Uani 1 1 d . .
O1 O 0.27414(13) 0.6560(4) 0.78104(18) 0.0395(8) Uani 1 1 d . .
O3 O 0.25484(14) 0.5784(4) 0.62964(19) 0.0421(9) Uani 1 1 d . .
O2 O 0.29606(14) 0.8386(4) 0.67016(19) 0.0416(9) Uani 1 1 d . .
O7 O 0.18649(14) 0.9539(4) 0.60472(18) 0.0434(9) Uani 1 1 d . .
F2 F -0.02031(14) 0.9696(4) 0.6016(2) 0.0699(11) Uani 1 1 d . .
N4 N 0.17742(16) 0.7154(4) 0.8189(2) 0.0313(9) Uani 1 1 d . .
N5 N 0.16194(17) 0.5081(4) 0.7188(2) 0.0360(9) Uani 1 1 d . .
N6 N 0.22209(16) 0.9584(4) 0.7774(2) 0.0353(9) Uani 1 1 d . .
N3 N 0.22331(16) 0.6526(4) 0.8650(2) 0.0341(9) Uani 1 1 d . .
H3N H 0.2335 0.7083 0.9021 0.041 Uiso 1 1 d R U
F1 F 0.00683(17) 0.9115(6) 0.7072(2) 0.0970(16) Uani 1 1 d . .
O6 O 0.19546(19) 0.8817(4) 0.4996(2) 0.0618(12) Uani 1 1 d . .
C44 C 0.06689(18) 0.8518(5) 0.6323(2) 0.0308(10) Uani 1 1 d . .
C20 C 0.1676(2) 0.3955(5) 0.6817(3) 0.0421(12) Uani 1 1 d . .
H20 H 0.1839 0.4029 0.6418 0.051 Uiso 1 1 calc R U
C42 C 0.08829(19) 0.6882(5) 0.5461(2) 0.0305(10) Uani 1 1 d . .
F3 F 0.04657(17) 1.0714(4) 0.6661(3) 0.1082(19) Uani 1 1 d . .
F6 F 0.1805(3) 1.1298(5) 0.4512(2) 0.117(2) Uani 1 1 d . .
C16 C 0.13825(19) 0.4953(5) 0.7753(3) 0.0343(11) Uani 1 1 d . .
F7 F 0.3045(2) 0.3286(4) 0.6600(3) 0.1073(18) Uani 1 1 d . .
C43 C 0.0552(2) 0.7935(5) 0.5678(3) 0.0346(11) Uani 1 1 d . .
H43 H 0.0238 0.8238 0.5356 0.042 Uiso 1 1 calc R U
F8 F 0.2942(2) 0.3783(5) 0.5536(3) 0.119(2) Uani 1 1 d . .
C47 C 0.1860(2) 0.9661(5) 0.5412(2) 0.0342(11) Uani 1 1 d . .
C41 C 0.06569(19) 0.6105(5) 0.4815(2) 0.0305(10) Uani 1 1 d . .
C14 C 0.1652(2) 0.8471(5) 0.8485(3) 0.0373(11) Uani 1 1 d . .
H14A H 0.1650 0.8359 0.8987 0.045 Uiso 1 1 calc R U
H14B H 0.1280 0.8772 0.8249 0.045 Uiso 1 1 calc R U
C25 C 0.2547(2) 1.0604(5) 0.7654(3) 0.0441(13) Uani 1 1 d . .
H25 H 0.2653 1.0648 0.7214 0.053 Uiso 1 1 calc R U
C21 C 0.20670(19) 0.9528(5) 0.8399(2) 0.0338(11) Uani 1 1 d . .
C15 C 0.1292(2) 0.6237(5) 0.8124(3) 0.0367(11) Uani 1 1 d . .
H15B H 0.0960 0.6695 0.7862 0.044 Uiso 1 1 calc R U
H15A H 0.1227 0.6021 0.8594 0.044 Uiso 1 1 calc R U
C17 C 0.1218(2) 0.3715(5) 0.7961(3) 0.0391(12) Uani 1 1 d . .
H17 H 0.1061 0.3647 0.8364 0.047 Uiso 1 1 calc R U
C19 C 0.1505(2) 0.2704(5) 0.6998(3) 0.0448(13) Uani 1 1 d . .
H19 H 0.1544 0.1941 0.6721 0.054 Uiso 1 1 calc R U
C36 C 0.0262(2) 0.4529(6) 0.3635(3) 0.0499(14) Uani 1 1 d . .
H36 H 0.0127 0.3996 0.3235 0.060 Uiso 1 1 calc R U
F9 F 0.3727(2) 0.3924(5) 0.6182(3) 0.121(2) Uani 1 1 d . .
C40 C 0.0900(2) 0.4860(5) 0.4721(3) 0.0392(12) Uani 1 1 d . .
H40 H 0.1203 0.4547 0.5060 0.047 Uiso 1 1 calc R U
C13 C 0.2691(2) 0.6235(5) 0.8407(3) 0.0345(11) Uani 1 1 d . .
C11 C 0.3132(2) 0.5096(7) 0.9547(3) 0.0567(17) Uani 1 1 d . .
H11 H 0.2835 0.5369 0.9755 0.068 Uiso 1 1 calc R U
C22 C 0.2250(2) 1.0474(6) 0.8919(3) 0.0480(14) Uani 1 1 d . .
H22 H 0.2144 1.0409 0.9358 0.058 Uiso 1 1 calc R U
C34 C 0.3060(2) 0.5602(6) 0.6335(3) 0.0459(13) Uani 1 1 d . .
N2 N 0.4411(3) 0.3126(8) 1.0089(3) 0.085(2) Uani 1 1 d . .
C12 C 0.3140(2) 0.5485(5) 0.8876(3) 0.0399(12) Uani 1 1 d . .
C18 C 0.1280(2) 0.2575(6) 0.7580(3) 0.0493(14) Uani 1 1 d . .
H18 H 0.1170 0.1721 0.7718 0.059 Uiso 1 1 calc R U
F5 F 0.1947(3) 1.2021(5) 0.5523(3) 0.141(3) Uani 1 1 d . .
C38 C 0.0219(2) 0.6512(6) 0.4306(3) 0.0529(15) Uani 1 1 d . .
H38 H 0.0044 0.7343 0.4360 0.063 Uiso 1 1 calc R U
C45 C 0.0250(2) 0.9523(6) 0.6506(3) 0.0475(14) Uani 1 1 d . .
C32 C 0.3418(2) 0.7884(6) 0.6663(3) 0.0478(14) Uani 1 1 d . .
C39 C 0.0699(3) 0.4093(6) 0.4140(3) 0.0491(14) Uani 1 1 d . .
H39 H 0.0865 0.3250 0.4085 0.059 Uiso 1 1 calc R U
C10 C 0.3547(3) 0.4321(8) 0.9926(3) 0.0647(19) Uani 1 1 d . .
H10 H 0.3524 0.4040 1.0383 0.078 Uiso 1 1 calc R U
C46 C 0.1694(3) 1.1056(7) 0.5132(3) 0.0631(18) Uani 1 1 d . .
C24 C 0.2736(2) 1.1592(6) 0.8143(3) 0.0507(15) Uani 1 1 d . .
H24 H 0.2960 1.2305 0.8036 0.061 Uiso 1 1 calc R U
F4 F 0.1172(3) 1.1299(7) 0.5106(4) 0.168(3) Uani 1 1 d . .
C23 C 0.2593(2) 1.1521(6) 0.8786(3) 0.0563(16) Uani 1 1 d . .
H23 H 0.2724 1.2172 0.9134 0.068 Uiso 1 1 calc R U
N1 N 0.4821(3) 0.2977(9) 0.9847(4) 0.098(2) Uani 1 1 d . .
C33 C 0.3489(2) 0.6498(6) 0.6500(3) 0.0537(15) Uani 1 1 d . .
H33 H 0.3852 0.6183 0.6506 0.064 Uiso 1 1 calc R U
C7 C 0.3992(3) 0.3949(8) 0.9652(3) 0.0657(19) Uani 1 1 d . .
C35 C 0.3198(3) 0.4133(7) 0.6171(4) 0.0665(19) Uani 1 1 d . .
C31 C 0.3912(2) 0.8800(8) 0.6798(4) 0.0615(18) Uani 1 1 d . .
C37 C 0.0027(3) 0.5748(7) 0.3723(3) 0.0621(18) Uani 1 1 d . .
H37 H -0.0270 0.6067 0.3378 0.075 Uiso 1 1 calc R U
C9 C 0.3571(3) 0.5047(11) 0.8591(4) 0.105(4) Uani 1 1 d . .
H09 H 0.3581 0.5262 0.8121 0.126 Uiso 1 1 calc R U
C30 C 0.3852(3) 1.0130(8) 0.6863(5) 0.083(2) Uani 1 1 d . .
H30 H 0.3494 1.0487 0.6840 0.100 Uiso 1 1 calc R U
C6 C 0.5233(4) 0.2136(11) 1.0277(5) 0.108(4) Uani 1 1 d . .
C28 C 0.4453(3) 0.8311(12) 0.6933(7) 0.138(5) Uani 1 1 d . .
H28 H 0.4519 0.7376 0.6903 0.166 Uiso 1 1 calc R U
C29 C 0.4298(3) 1.0996(10) 0.6964(6) 0.113(4) Uani 1 1 d . .
H29 H 0.4246 1.1928 0.7030 0.135 Uiso 1 1 calc R U
C8 C 0.3998(4) 0.4287(12) 0.8985(4) 0.129(5) Uani 1 1 d . .
H08 H 0.4295 0.4005 0.8780 0.154 Uiso 1 1 calc R U
C3 C 0.5162(6) 0.1433(19) 1.0803(6) 0.222(10) Uani 1 1 d . .
H03 H 0.4815 0.1431 1.0940 0.267 Uiso 1 1 calc R U
C5 C 0.5752(5) 0.2118(15) 1.0063(8) 0.166(6) Uani 1 1 d . .
H05 H 0.5819 0.2634 0.9681 0.199 Uiso 1 1 calc R U
C2 C 0.5603(8) 0.067(2) 1.1176(7) 0.301(16) Uani 1 1 d . .
H02 H 0.5538 0.0174 1.1568 0.361 Uiso 1 1 calc R U
C1 C 0.6061(9) 0.058(2) 1.1035(8) 0.228(12) Uani 1 1 d . .
H01 H 0.6338 0.0053 1.1317 0.274 Uiso 1 1 calc R U
C26 C 0.4803(4) 1.0513(15) 0.6967(11) 0.220(10) Uani 1 1 d . .
H26 H 0.5082 1.1087 0.6861 0.264 Uiso 1 1 calc R U
C27 C 0.4914(4) 0.9235(17) 0.7117(6) 0.143(5) Uani 1 1 d . .
H27 H 0.5272 0.8939 0.7333 0.172 Uiso 1 1 calc R U
C4 C 0.6172(5) 0.1248(19) 1.0474(10) 0.200(9) Uani 1 1 d . .
H04 H 0.6521 0.1151 1.0348 0.240 Uiso 1 1 calc R U

loop_
_atom_site_aniso_label
_atom_site_aniso_U_11
_atom_site_aniso_U_22
_atom_site_aniso_U_33
_atom_site_aniso_U_23
_atom_site_aniso_U_13
_atom_site_aniso_U_12
La01 0.03157(15) 0.02946(15) 0.02892(16) -0.00060(12) 0.00320(11) 0.00507(12)
O4 0.0367(18) 0.0335(18) 0.0343(19) -0.0036(15) -0.0012(15) 0.0051(15)
O5 0.0350(18) 0.045(2) 0.0300(18) -0.0051(16) 0.0061(14) 0.0051(16)
O1 0.0327(17) 0.052(2) 0.0329(19) 0.0074(17) 0.0040(14) 0.0126(16)
O3 0.042(2) 0.043(2) 0.041(2) -0.0040(17) 0.0097(16) 0.0105(17)
O2 0.0332(18) 0.044(2) 0.048(2) 0.0048(18) 0.0095(16) 0.0070(16)
O7 0.046(2) 0.049(2) 0.034(2) 0.0121(17) 0.0061(16) 0.0027(17)
F2 0.0480(19) 0.084(3) 0.069(2) -0.029(2) -0.0095(17) 0.0302(19)
N4 0.033(2) 0.030(2) 0.029(2) -0.0018(17) 0.0041(17) 0.0024(16)
N5 0.039(2) 0.037(2) 0.030(2) -0.0010(18) 0.0020(18) -0.0010(19)
N6 0.038(2) 0.030(2) 0.036(2) -0.0016(18) 0.0032(18) 0.0047(18)
N3 0.035(2) 0.039(2) 0.025(2) -0.0015(18) -0.0014(16) 0.0063(18)
F1 0.075(3) 0.156(5) 0.068(3) -0.004(3) 0.036(2) 0.044(3)
O6 0.088(3) 0.045(2) 0.063(3) -0.008(2) 0.038(2) -0.005(2)
C44 0.028(2) 0.032(2) 0.031(3) 0.004(2) 0.0031(19) -0.002(2)
C20 0.047(3) 0.036(3) 0.041(3) -0.003(2) 0.005(2) 0.001(2)
C42 0.032(2) 0.030(2) 0.028(2) 0.006(2) 0.004(2) 0.001(2)
F3 0.066(3) 0.052(2) 0.190(5) -0.062(3) -0.014(3) 0.011(2)
F6 0.222(6) 0.078(3) 0.058(3) 0.029(2) 0.043(3) 0.012(4)
C16 0.027(2) 0.037(3) 0.037(3) 0.004(2) 0.001(2) 0.000(2)
F7 0.161(5) 0.052(3) 0.123(4) 0.024(3) 0.065(4) 0.036(3)
C43 0.036(3) 0.032(2) 0.032(3) 0.000(2) -0.001(2) 0.007(2)
F8 0.171(5) 0.089(4) 0.088(4) -0.038(3) 0.001(3) 0.048(3)
C47 0.042(3) 0.035(3) 0.026(3) 0.004(2) 0.006(2) -0.004(2)
C41 0.035(2) 0.029(2) 0.028(2) 0.003(2) 0.0075(19) 0.000(2)
C14 0.037(3) 0.039(3) 0.038(3) -0.005(2) 0.013(2) 0.005(2)
C25 0.044(3) 0.036(3) 0.052(3) -0.001(3) 0.009(3) 0.002(2)
C21 0.034(2) 0.037(3) 0.028(3) -0.006(2) 0.002(2) 0.008(2)
C15 0.033(2) 0.042(3) 0.036(3) 0.002(2) 0.011(2) 0.000(2)
C17 0.038(3) 0.038(3) 0.041(3) 0.008(2) 0.006(2) 0.000(2)
C19 0.052(3) 0.029(3) 0.049(3) -0.002(2) -0.002(3) -0.001(2)
C36 0.064(4) 0.051(4) 0.030(3) -0.012(3) 0.000(3) -0.011(3)
F9 0.091(3) 0.077(3) 0.207(6) -0.015(4) 0.056(4) 0.040(3)
C40 0.050(3) 0.034(3) 0.032(3) -0.003(2) 0.003(2) 0.005(2)
C13 0.036(3) 0.036(3) 0.029(3) 0.000(2) 0.002(2) -0.001(2)
C11 0.039(3) 0.084(5) 0.046(3) 0.017(3) 0.006(3) 0.012(3)
C22 0.050(3) 0.050(3) 0.043(3) -0.012(3) 0.009(3) 0.004(3)
C34 0.053(3) 0.045(3) 0.042(3) 0.000(3) 0.014(3) 0.017(3)
N2 0.080(4) 0.120(6) 0.049(3) 0.015(4) -0.001(3) 0.054(4)
C12 0.037(3) 0.041(3) 0.039(3) 0.001(2) 0.003(2) 0.009(2)
C18 0.053(3) 0.035(3) 0.056(4) 0.017(3) 0.002(3) -0.002(3)
F5 0.278(8) 0.050(3) 0.082(4) -0.005(3) 0.004(4) -0.041(4)
C38 0.062(4) 0.054(4) 0.037(3) -0.006(3) -0.005(3) 0.022(3)
C45 0.038(3) 0.051(3) 0.052(4) -0.013(3) 0.005(3) 0.006(3)
C32 0.037(3) 0.058(4) 0.051(4) 0.006(3) 0.015(3) 0.005(3)
C39 0.072(4) 0.034(3) 0.039(3) -0.004(2) 0.007(3) 0.002(3)
C10 0.056(4) 0.089(5) 0.048(4) 0.029(4) 0.007(3) 0.013(4)
C46 0.084(5) 0.061(4) 0.038(3) 0.014(3) -0.002(3) -0.009(4)
C24 0.043(3) 0.037(3) 0.070(4) -0.009(3) 0.006(3) -0.006(3)
F4 0.110(4) 0.127(5) 0.265(9) 0.113(6) 0.035(5) 0.058(4)
C23 0.054(3) 0.047(3) 0.063(4) -0.028(3) 0.001(3) -0.003(3)
N1 0.082(5) 0.140(7) 0.064(4) 0.004(4) -0.009(4) 0.058(5)
C33 0.039(3) 0.057(4) 0.068(4) 0.000(3) 0.016(3) 0.018(3)
C7 0.062(4) 0.086(5) 0.044(4) 0.008(3) -0.002(3) 0.031(4)
C35 0.073(5) 0.062(4) 0.069(5) 0.001(4) 0.027(4) 0.028(4)
C31 0.043(3) 0.072(5) 0.073(5) 0.010(4) 0.023(3) 0.004(3)
C37 0.063(4) 0.075(5) 0.039(3) -0.010(3) -0.012(3) 0.020(4)
C9 0.091(5) 0.185(10) 0.045(4) 0.047(5) 0.025(4) 0.086(6)
C30 0.046(4) 0.076(5) 0.125(7) 0.032(5) 0.012(4) -0.003(4)
C6 0.107(7) 0.139(8) 0.063(5) -0.011(5) -0.019(5) 0.083(6)
C28 0.056(5) 0.130(9) 0.234(14) -0.072(10) 0.040(7) -0.001(6)
C29 0.070(5) 0.080(6) 0.177(11) 0.042(7) -0.002(6) -0.019(5)
C8 0.106(6) 0.230(13) 0.054(5) 0.049(6) 0.025(4) 0.119(8)
C3 0.213(14) 0.38(2) 0.080(7) 0.084(11) 0.051(8) 0.237(16)
C5 0.092(8) 0.203(14) 0.188(14) -0.001(11) -0.010(8) 0.083(9)
C2 0.30(2) 0.49(3) 0.111(11) 0.097(15) 0.055(12) 0.34(3)
C1 0.23(2) 0.29(2) 0.115(12) -0.015(14) -0.080(13) 0.175(19)
C26 0.054(6) 0.149(12) 0.47(3) 0.143(16) 0.077(11) 0.003(7)
C27 0.053(5) 0.256(17) 0.118(9) 0.012(11) 0.009(5) 0.005(8)
C4 0.102(9) 0.24(2) 0.224(18) -0.090(16) -0.052(11) 0.102(11)

loop_
_atom_type_symbol
_atom_type_description
_atom_type_scat_dispersion_real
_atom_type_scat_dispersion_imag
_atom_type_scat_source
C C 0.0033 0.0016 'International Tables Vol C Tables 4.2.6.8 and 6.1.1.4'
H H 0.0000 0.0000 'International Tables Vol C Tables 4.2.6.8 and 6.1.1.4'
N N 0.0061 0.0033 'International Tables Vol C Tables 4.2.6.8 and 6.1.1.4'
O O 0.0106 0.0060 'International Tables Vol C Tables 4.2.6.8 and 6.1.1.4'
F F 0.0171 0.0103 'International Tables Vol C Tables 4.2.6.8 and 6.1.1.4'
La La -0.2871 2.4523 'International Tables Vol C Tables 4.2.6.8 and 6.1.1.4'

loop_
_geom_angle_atom_site_label_1
_geom_angle_atom_site_label_2
_geom_angle_atom_site_label_3
_geom_angle
O3 La01 O5 143.16(12)
O3 La01 O4 75.17(11)
O5 La01 O4 69.12(11)
O3 La01 O7 109.93(12)
O5 La01 O7 72.90(11)
O4 La01 O7 80.04(12)
O3 La01 O1 73.59(12)
O5 La01 O1 129.13(11)
O4 La01 O1 136.41(12)
O7 La01 O1 139.49(12)
O3 La01 O2 68.91(12)
O5 La01 O2 140.18(12)
O4 La01 O2 122.78(11)
O7 La01 O2 72.60(12)
O1 La01 O2 71.59(11)
O3 La01 N5 75.79(12)
O5 La01 N5 83.74(12)
O4 La01 N5 70.10(12)
O7 La01 N5 147.18(12)
O1 La01 N5 73.30(12)
O2 La01 N5 135.62(12)
O3 La01 N6 139.18(12)
O5 La01 N6 77.65(11)
O4 La01 N6 144.12(11)
O7 La01 N6 77.57(12)
O1 La01 N6 76.03(12)
O2 La01 N6 76.07(12)
N5 La01 N6 120.10(12)
O3 La01 N4 121.73(12)
O5 La01 N4 69.65(11)
O4 La01 N4 116.88(11)
O7 La01 N4 128.01(12)
O1 La01 N4 59.52(11)
O2 La01 N4 119.67(11)
N5 La01 N4 59.80(12)
N6 La01 N4 60.32(12)
C42 O4 La01 137.4(3)
C44 O5 La01 129.5(3)
C13 O1 La01 129.1(3)
C34 O3 La01 132.2(4)
C32 O2 La01 136.1(4)
C47 O7 La01 130.3(3)
N3 N4 C15 107.7(4)
N3 N4 C14 109.5(4)
C15 N4 C14 110.7(4)
N3 N4 La01 110.0(3)
C15 N4 La01 108.1(3)
C14 N4 La01 110.7(3)
C16 N5 C20 117.8(5)
C16 N5 La01 122.2(3)
C20 N5 La01 119.9(3)
C25 N6 C21 118.4(5)
C25 N6 La01 118.5(3)
C21 N6 La01 122.4(3)
C13 N3 N4 119.1(4)
C13 N3 H3N 107.0
N4 N3 H3N 107.0
O5 C44 C43 129.9(5)
O5 C44 C45 112.3(4)
C43 C44 C45 117.7(4)
N5 C20 C19 122.4(5)
N5 C20 H20 118.8
C19 C20 H20 118.8
O4 C42 C43 122.1(4)
O4 C42 C41 118.7(4)
C43 C42 C41 119.1(4)
N5 C16 C17 121.5(5)
N5 C16 C15 116.2(4)
C17 C16 C15 122.3(4)
C44 C43 C42 123.5(4)
C44 C43 H43 118.2
C42 C43 H43 118.2
O6 C47 O7 129.1(5)
O6 C47 C46 117.5(5)
O7 C47 C46 113.4(5)
C38 C41 C40 117.4(5)
C38 C41 C42 124.5(5)
C40 C41 C42 118.0(4)
N4 C14 C21 112.2(4)
N4 C14 H14A 109.2
C21 C14 H14A 109.2
N4 C14 H14B 109.2
C21 C14 H14B 109.2
H14A C14 H14B 107.9
N6 C25 C24 123.1(5)
N6 C25 H25 118.5
C24 C25 H25 118.5
N6 C21 C22 121.5(5)
N6 C21 C14 116.9(4)
C22 C21 C14 121.4(5)
N4 C15 C16 111.7(4)
N4 C15 H15B 109.3
C16 C15 H15B 109.3
N4 C15 H15A 109.3
C16 C15 H15A 109.3
H15B C15 H15A 107.9
C18 C17 C16 120.1(5)
C18 C17 H17 119.9
C16 C17 H17 119.9
C18 C19 C20 119.5(5)
C18 C19 H19 120.2
C20 C19 H19 120.2
C37 C36 C39 118.7(5)
C37 C36 H36 120.7
C39 C36 H36 120.7
C39 C40 C41 120.3(5)
C39 C40 H40 119.9
C41 C40 H40 119.9
O1 C13 N3 121.7(4)
O1 C13 C12 120.5(4)
N3 C13 C12 117.9(4)
C12 C11 C10 121.5(6)
C12 C11 H11 119.2
C10 C11 H11 119.2
C21 C22 C23 119.2(5)
C21 C22 H22 120.4
C23 C22 H22 120.4
O3 C34 C33 129.6(5)
O3 C34 C35 112.5(6)
C33 C34 C35 117.9(5)
N1 N2 C7 113.1(7)
C9 C12 C11 117.3(5)
C9 C12 C13 117.0(5)
C11 C12 C13 125.4(5)
C19 C18 C17 118.6(5)
C19 C18 H18 120.7
C17 C18 H18 120.7
C37 C38 C41 121.8(6)
C37 C38 H38 119.1
C41 C38 H38 119.1
F3 C45 F2 107.1(5)
F3 C45 F1 105.8(6)
F2 C45 F1 105.0(5)
F3 C45 C44 112.5(5)
F2 C45 C44 115.3(5)
F1 C45 C44 110.4(5)
O2 C32 C33 123.3(5)
O2 C32 C31 117.4(6)
C33 C32 C31 119.3(5)
C40 C39 C36 121.2(5)
C40 C39 H39 119.4
C36 C39 H39 119.4
C7 C10 C11 120.9(6)
C7 C10 H10 119.6
C11 C10 H10 119.6
F4 C46 F5 104.0(8)
F4 C46 F6 108.5(7)
F5 C46 F6 103.8(6)
F4 C46 C47 112.2(6)
F5 C46 C47 113.4(5)
F6 C46 C47 114.1(6)
C23 C24 C25 118.8(6)
C23 C24 H24 120.6
C25 C24 H24 120.6
C24 C23 C22 119.0(5)
C24 C23 H23 120.5
C22 C23 H23 120.5
N2 N1 C6 113.0(8)
C34 C33 C32 123.5(5)
C34 C33 H33 118.3
C32 C33 H33 118.3
C8 C7 C10 118.3(6)
C8 C7 N2 124.4(6)
C10 C7 N2 117.2(6)
F7 C35 F9 107.5(6)
F7 C35 F8 106.8(7)
F9 C35 F8 105.1(6)
F7 C35 C34 112.0(5)
F9 C35 C34 113.8(6)
F8 C35 C34 111.1(6)
C30 C31 C28 116.4(8)
C30 C31 C32 120.9(6)
C28 C31 C32 122.4(7)
C36 C37 C38 120.6(6)
C36 C37 H37 119.7
C38 C37 H37 119.7
C12 C9 C8 120.8(6)
C12 C9 H09 119.6
C8 C9 H09 119.6
C31 C30 C29 121.9(8)
C31 C30 H30 119.0
C29 C30 H30 119.0
C3 C6 C5 120.2(10)
C3 C6 N1 125.8(10)
C5 C6 N1 114.0(10)
C31 C28 C27 120.1(10)
C31 C28 H28 120.0
C27 C28 H28 120.0
C26 C29 C30 119.7(10)
C26 C29 H29 120.2
C30 C29 H29 120.2
C7 C8 C9 121.0(7)
C7 C8 H08 119.5
C9 C8 H08 119.5
C6 C3 C2 119.6(14)
C6 C3 H03 120.2
C2 C3 H03 120.2
C6 C5 C4 115.4(15)
C6 C5 H05 122.3
C4 C5 H05 122.3
C1 C2 C3 125.2(19)
C1 C2 H02 117.4
C3 C2 H02 117.4
C2 C1 C4 119.7(15)
C2 C1 H01 120.1
C4 C1 H01 120.1
C27 C26 C29 119.9(10)
C27 C26 H26 120.0
C29 C26 H26 120.0
C26 C27 C28 115.8(11)
C26 C27 H27 122.1
C28 C27 H27 122.1
C1 C4 C5 119.7(16)
C1 C4 H04 120.1
C5 C4 H04 120.1

loop_
_geom_bond_atom_site_label_1
_geom_bond_atom_site_label_2
_geom_bond_distance
La01 O3 2.460(3)
La01 O5 2.471(3)
La01 O4 2.473(3)
La01 O7 2.490(4)
La01 O1 2.508(3)
La01 O2 2.508(3)
La01 N5 2.734(4)
La01 N6 2.744(4)
La01 N4 2.861(4)
O4 C42 1.241(5)
O5 C44 1.267(5)
O1 C13 1.229(6)
O3 C34 1.253(6)
O2 C32 1.241(6)
O7 C47 1.233(6)
F2 C45 1.321(6)
N4 N3 1.430(5)
N4 C15 1.473(6)
N4 C14 1.474(6)
N5 C16 1.344(6)
N5 C20 1.345(6)
N6 C25 1.335(7)
N6 C21 1.339(6)
N3 C13 1.332(6)
N3 H3N 0.9000
F1 C45 1.327(7)
O6 C47 1.213(6)
C44 C43 1.352(7)
C44 C45 1.519(7)
C20 C19 1.371(7)
C20 H20 0.9400
C42 C43 1.431(7)
C42 C41 1.478(7)
F3 C45 1.298(7)
F6 C46 1.306(7)
C16 C17 1.372(7)
C16 C15 1.493(7)
F7 C35 1.286(8)
C43 H43 0.9400
F8 C35 1.310(8)
C47 C46 1.505(8)
C41 C38 1.365(7)
C41 C40 1.392(7)
C14 C21 1.489(7)
C14 H14A 0.9800
C14 H14B 0.9800
C25 C24 1.374(8)
C25 H25 0.9400
C21 C22 1.381(7)
C15 H15B 0.9800
C15 H15A 0.9800
C17 C18 1.370(8)
C17 H17 0.9400
C19 C18 1.355(8)
C19 H19 0.9400
C36 C37 1.359(8)
C36 C39 1.367(8)
C36 H36 0.9400
F9 C35 1.309(8)
C40 C39 1.364(7)
C40 H40 0.9400
C13 C12 1.477(7)
C11 C12 1.359(8)
C11 C10 1.363(8)
C11 H11 0.9400
C22 C23 1.388(8)
C22 H22 0.9400
C34 C33 1.363(8)
C34 C35 1.535(8)
N2 N1 1.201(8)
N2 C7 1.444(8)
C12 C9 1.358(8)
C18 H18 0.9400
F5 C46 1.295(8)
C38 C37 1.360(8)
C38 H38 0.9400
C32 C33 1.422(9)
C32 C31 1.492(9)
C39 H39 0.9400
C10 C7 1.356(9)
C10 H10 0.9400
C46 F4 1.292(9)
C24 C23 1.362(9)
C24 H24 0.9400
C23 H23 0.9400
N1 C6 1.437(9)
C33 H33 0.9400
C7 C8 1.337(9)
C31 C30 1.328(10)
C31 C28 1.386(10)
C37 H37 0.9400
C9 C8 1.384(9)
C9 H09 0.9400
C30 C29 1.370(10)
C30 H30 0.9400
C6 C3 1.274(16)
C6 C5 1.413(15)
C28 C27 1.440(15)
C28 H28 0.9400
C29 C26 1.326(14)
C29 H29 0.9400
C8 H08 0.9400
C3 C2 1.397(14)
C3 H03 0.9400
C5 C4 1.451(17)
C5 H05 0.9400
C2 C1 1.21(2)
C2 H02 0.9400
C1 C4 1.34(3)
C1 H01 0.9400
C26 C27 1.310(16)
C26 H26 0.9400
C27 H27 0.9400
C4 H04 0.9400

loop_
_geom_hbond_atom_site_label_D
_geom_hbond_atom_site_label_H
_geom_hbond_atom_site_label_A
_geom_hbond_distance_DH
_geom_hbond_distance_HA
_geom_hbond_distance_DA
_geom_hbond_angle_DHA
C20 H20 O3 0.94 2.50 3.115(7) 123.3
